data_4341757
loop_
_publ_author_name
'Yang, Xiaolong'
'Xu, Xianbin'
'Zhao, Jiang'
'Dang, Jing-Shuang'
'Huang, Zuan'
'Yan, Xiaogang'
'Zhou, Guijiang'
'Wang, Dongdong'

_publ_section_title
;
 Phosphorescent Platinum(II) Complexes Bearing 2-Vinylpyridine-type
 Ligands: Synthesis, Electrochemical and Photophysical Properties, and
 Tuning of Electrophosphorescent Behavior by Main-Group Moieties.
;
_journal_name_full 'Inorganic chemistry'
_journal_page_first 141204103846004
_journal_paper_doi 10.1021/ic502122t
_journal_year 2014
_chemical_formula_sum 'C36 H38 B N O2 Pt'
_chemical_formula_weight 722.57
_chemical_name_systematic
; 
 ? 
;
_space_group_IT_number 2
_symmetry_cell_setting triclinic
_symmetry_space_group_name_Hall '-P 1'
_symmetry_space_group_name_H-M 'P -1'
_atom_sites_solution_hydrogens geom
_atom_sites_solution_primary direct
_atom_sites_solution_secondary difmap
_audit_creation_method SHELXL-97
_cell_angle_alpha 80.9970(10)
_cell_angle_beta 88.278(2)
_cell_angle_gamma 85.0530(10)
_cell_formula_units_Z 2
_cell_length_a 8.4647(8)
_cell_length_b 10.4529(9)
_cell_length_c 17.8442(15)
_cell_measurement_temperature 296(2)
_cell_volume 1553.4(2)
_computing_structure_refinement 'SHELXL-97 (Sheldrick, 1997)'
_computing_structure_solution 'SHELXS-97 (Sheldrick, 1990)'
_diffrn_ambient_temperature 296(2)
_diffrn_measured_fraction_theta_full 0.990
_diffrn_measured_fraction_theta_max 0.890
_diffrn_measurement_device_type 'Bruker Smart CCD'
_diffrn_measurement_method '\f and \w scans '
_diffrn_radiation_monochromator graphite
_diffrn_radiation_source 'fine-focus sealed tube'
_diffrn_radiation_type MoK\a
_diffrn_radiation_wavelength 0.71073
_diffrn_reflns_av_R_equivalents 0.0225
_diffrn_reflns_av_sigmaI/netI 0.0564
_diffrn_reflns_limit_h_max 11
_diffrn_reflns_limit_h_min -9
_diffrn_reflns_limit_k_max 13
_diffrn_reflns_limit_k_min -7
_diffrn_reflns_limit_l_max 22
_diffrn_reflns_limit_l_min -20
_diffrn_reflns_number 9208
_diffrn_reflns_theta_full 25.00
_diffrn_reflns_theta_max 27.99
_diffrn_reflns_theta_min 2.13
_exptl_absorpt_coefficient_mu 4.549
_exptl_crystal_colour red
_exptl_crystal_density_diffrn 1.545
_exptl_crystal_density_method 'not measured'
_exptl_crystal_description block
_exptl_crystal_F_000 720
_exptl_crystal_size_max 0.26
_exptl_crystal_size_mid 0.24
_exptl_crystal_size_min 0.23
_refine_diff_density_max 0.858
_refine_diff_density_min -0.712
_refine_diff_density_rms 0.113
_refine_ls_extinction_method none
_refine_ls_goodness_of_fit_ref 1.029
_refine_ls_hydrogen_treatment mixed
_refine_ls_matrix_type full
_refine_ls_number_parameters 370
_refine_ls_number_reflns 6674
_refine_ls_number_restraints 0
_refine_ls_restrained_S_all 1.029
_refine_ls_R_factor_all 0.0505
_refine_ls_R_factor_gt 0.0386
_refine_ls_shift/su_max 0.000
_refine_ls_shift/su_mean 0.000
_refine_ls_structure_factor_coef Fsqd
_refine_ls_weighting_details 'calc w=1/[\s^2^(Fo^2^)+(0.0421P)^2^+0.0000P] where P=(Fo^2^+2Fc^2^)/3'
_refine_ls_weighting_scheme calc
_refine_ls_wR_factor_gt 0.0834
_refine_ls_wR_factor_ref 0.0910
_reflns_number_gt 5518
_reflns_number_total 6674
_reflns_threshold_expression >2sigma(I)
_cod_data_source_file ic502122t_si_002.cif
_cod_data_source_block Pt-PVB
_cod_original_sg_symbol_H-M P-1
_cod_database_code 4341757

loop_
_symmetry_equiv_pos_as_xyz
'x, y, z'
'-x, -y, -z'

loop_
_atom_site_label
_atom_site_type_symbol
_atom_site_fract_x
_atom_site_fract_y
_atom_site_fract_z
_atom_site_U_iso_or_equiv
_atom_site_adp_type
_atom_site_occupancy
_atom_site_symmetry_multiplicity
_atom_site_calc_flag
_atom_site_refinement_flags
Pt1 Pt 0.30725(2) 0.46829(2) 0.047770(12) 0.04096(8) Uani 1 1 d .
O2 O 0.3875(5) 0.5156(4) 0.1438(2) 0.0528(10) Uani 1 1 d .
N1 N 0.2207(5) 0.4141(4) -0.0436(2) 0.0412(10) Uani 1 1 d .
O1 O 0.2075(5) 0.6571(4) 0.0172(2) 0.0511(10) Uani 1 1 d .
C14 C 0.7993(6) -0.1108(5) 0.3491(3) 0.0398(12) Uani 1 1 d .
C13 C 0.6072(6) 0.2887(5) 0.1588(3) 0.0437(13) Uani 1 1 d .
H13A H 0.6103 0.3775 0.1427 0.052 Uiso 1 1 calc R
C5 C 0.2618(7) 0.2894(6) -0.0530(3) 0.0443(13) Uani 1 1 d .
C9 C 0.5091(6) 0.0856(5) 0.1491(3) 0.0427(12) Uani 1 1 d .
H9A H 0.4450 0.0358 0.1259 0.051 Uiso 1 1 calc R
C24 C 0.9695(6) 0.1486(5) 0.3978(3) 0.0442(13) Uani 1 1 d .
C15 C 0.6510(7) -0.1492(5) 0.3790(3) 0.0476(14) Uani 1 1 d .
C23 C 0.9605(6) 0.1110(5) 0.3259(3) 0.0395(12) Uani 1 1 d .
C8 C 0.5050(6) 0.2199(5) 0.1236(3) 0.0371(12) Uani 1 1 d .
C1 C 0.1247(7) 0.4909(6) -0.0939(3) 0.0529(15) Uani 1 1 d .
H1A H 0.0965 0.5761 -0.0867 0.064 Uiso 1 1 calc R
C11 C 0.7060(6) 0.0955(5) 0.2429(3) 0.0430(13) Uani 1 1 d .
C10 C 0.6049(6) 0.0260(5) 0.2071(3) 0.0465(13) Uani 1 1 d .
H10A H 0.6025 -0.0629 0.2231 0.056 Uiso 1 1 calc R
C35 C 0.3785(7) 0.6288(6) 0.1616(3) 0.0489(14) Uani 1 1 d .
C27 C 1.2105(8) 0.2549(6) 0.3603(4) 0.0603(17) Uani 1 1 d .
C21 C 0.9270(7) -0.2106(6) 0.3524(3) 0.0462(13) Uani 1 1 d .
C26 C 1.0932(7) 0.2199(5) 0.4145(3) 0.0538(15) Uani 1 1 d .
H26A H 1.0973 0.2442 0.4624 0.065 Uiso 1 1 calc R
C6 C 0.3622(7) 0.2189(5) 0.0053(3) 0.0448(13) Uani 1 1 d .
H6A H 0.3995 0.1328 0.0046 0.054 Uiso 1 1 calc R
C33 C 0.2275(7) 0.7512(6) 0.0536(4) 0.0503(14) Uani 1 1 d .
C20 C 0.8983(8) -0.3387(6) 0.3809(4) 0.0596(16) Uani 1 1 d .
H20A H 0.9822 -0.4026 0.3822 0.071 Uiso 1 1 calc R
C29 C 1.1982(7) 0.2220(6) 0.2895(4) 0.0579(16) Uani 1 1 d .
H29A H 1.2738 0.2477 0.2526 0.070 Uiso 1 1 calc R
C30 C 1.0770(7) 0.1516(6) 0.2709(3) 0.0513(14) Uani 1 1 d .
C12 C 0.7035(6) 0.2283(5) 0.2170(3) 0.0444(13) Uani 1 1 d .
H12A H 0.7690 0.2777 0.2395 0.053 Uiso 1 1 calc R
C34 C 0.3063(7) 0.7408(6) 0.1214(4) 0.0571(16) Uani 1 1 d .
H34A H 0.3109 0.8169 0.1419 0.069 Uiso 1 1 calc R
C25 C 0.8449(8) 0.1162(6) 0.4587(3) 0.0580(16) Uani 1 1 d .
H25A H 0.8706 0.1495 0.5036 0.087 Uiso 1 1 calc R
H25B H 0.8417 0.0236 0.4701 0.087 Uiso 1 1 calc R
H25C H 0.7431 0.1550 0.4410 0.087 Uiso 1 1 calc R
B1 B 0.8210(7) 0.0323(6) 0.3082(4) 0.0451(15) Uani 1 1 d .
C4 C 0.2058(8) 0.2419(7) -0.1134(4) 0.0630(17) Uani 1 1 d .
H4A H 0.2330 0.1559 -0.1193 0.076 Uiso 1 1 calc R
C2 C 0.0667(8) 0.4462(8) -0.1562(3) 0.0644(18) Uani 1 1 d .
H2A H 0.0006 0.5001 -0.1905 0.077 Uiso 1 1 calc R
C32 C 0.1576(9) 0.8807(6) 0.0147(4) 0.077(2) Uani 1 1 d .
H32A H 0.1079 0.8697 -0.0313 0.116 Uiso 1 1 calc R
H32B H 0.2401 0.9385 0.0029 0.116 Uiso 1 1 calc R
H32C H 0.0801 0.9167 0.0477 0.116 Uiso 1 1 calc R
C17 C 0.6310(8) -0.2780(6) 0.4068(3) 0.0589(17) Uani 1 1 d .
H17A H 0.5321 -0.3002 0.4262 0.071 Uiso 1 1 calc R
C16 C 0.5120(7) -0.0521(6) 0.3859(4) 0.0640(18) Uani 1 1 d .
H16A H 0.4227 -0.0966 0.4073 0.096 Uiso 1 1 calc R
H16B H 0.4856 -0.0054 0.3366 0.096 Uiso 1 1 calc R
H16C H 0.5387 0.0078 0.4182 0.096 Uiso 1 1 calc R
C22 C 1.0929(7) -0.1826(6) 0.3267(4) 0.0612(17) Uani 1 1 d .
H22A H 1.1605 -0.2621 0.3335 0.092 Uiso 1 1 calc R
H22B H 1.1315 -0.1229 0.3562 0.092 Uiso 1 1 calc R
H22C H 1.0929 -0.1451 0.2740 0.092 Uiso 1 1 calc R
C18 C 0.7527(9) -0.3748(6) 0.4068(4) 0.0646(18) Uani 1 1 d .
C31 C 1.0774(8) 0.1173(8) 0.1919(3) 0.069(2) Uani 1 1 d .
H31A H 1.1651 0.1534 0.1631 0.103 Uiso 1 1 calc R
H31B H 0.9800 0.1523 0.1676 0.103 Uiso 1 1 calc R
H31C H 1.0874 0.0245 0.1947 0.103 Uiso 1 1 calc R
C7 C 0.4005(6) 0.2841(5) 0.0617(3) 0.0427(13) Uani 1 1 d .
C36 C 0.4571(9) 0.6356(7) 0.2363(4) 0.0680(19) Uani 1 1 d .
H36A H 0.5019 0.5506 0.2575 0.102 Uiso 1 1 calc R
H36B H 0.3795 0.6664 0.2710 0.102 Uiso 1 1 calc R
H36C H 0.5395 0.6941 0.2274 0.102 Uiso 1 1 calc R
C28 C 1.3475(9) 0.3271(8) 0.3789(5) 0.090(3) Uani 1 1 d .
H28A H 1.4158 0.3429 0.3351 0.135 Uiso 1 1 calc R
H28B H 1.4062 0.2759 0.4199 0.135 Uiso 1 1 calc R
H28C H 1.3077 0.4085 0.3936 0.135 Uiso 1 1 calc R
C19 C 0.7257(11) -0.5162(7) 0.4360(5) 0.106(3) Uani 1 1 d .
H19A H 0.8227 -0.5694 0.4317 0.160 Uiso 1 1 calc R
H19B H 0.6456 -0.5435 0.4064 0.160 Uiso 1 1 calc R
H19C H 0.6916 -0.5247 0.4882 0.160 Uiso 1 1 calc R
C3 C 0.1098(9) 0.3202(8) -0.1653(4) 0.075(2) Uani 1 1 d .
H3A H 0.0740 0.2878 -0.2068 0.090 Uiso 1 1 calc R

loop_
_atom_site_aniso_label
_atom_site_aniso_U_11
_atom_site_aniso_U_22
_atom_site_aniso_U_33
_atom_site_aniso_U_23
_atom_site_aniso_U_13
_atom_site_aniso_U_12
Pt1 0.04494(13) 0.03709(13) 0.04087(13) -0.00571(9) -0.00333(9) -0.00312(8)
O2 0.066(3) 0.045(2) 0.050(2) -0.0165(19) -0.0073(19) 0.0040(19)
N1 0.042(2) 0.044(3) 0.038(2) -0.005(2) -0.0006(19) -0.009(2)
O1 0.059(2) 0.043(2) 0.049(2) -0.0026(19) -0.0077(19) 0.0026(18)
C14 0.048(3) 0.044(3) 0.031(3) -0.013(2) -0.004(2) -0.006(2)
C13 0.041(3) 0.037(3) 0.054(3) -0.006(3) 0.003(2) -0.011(2)
C5 0.052(3) 0.050(4) 0.034(3) -0.016(3) 0.006(2) -0.009(3)
C9 0.042(3) 0.039(3) 0.050(3) -0.013(3) 0.000(2) -0.010(2)
C24 0.046(3) 0.043(3) 0.043(3) -0.004(2) -0.002(2) -0.005(2)
C15 0.052(3) 0.047(3) 0.044(3) -0.005(3) 0.001(3) -0.009(3)
C23 0.043(3) 0.040(3) 0.034(3) -0.004(2) -0.001(2) -0.001(2)
C8 0.036(3) 0.040(3) 0.034(3) -0.005(2) 0.002(2) 0.002(2)
C1 0.046(3) 0.061(4) 0.051(4) -0.004(3) -0.004(3) -0.006(3)
C11 0.039(3) 0.037(3) 0.051(3) -0.001(2) 0.002(2) -0.002(2)
C10 0.042(3) 0.037(3) 0.059(4) 0.000(3) -0.003(3) -0.007(2)
C35 0.050(3) 0.054(4) 0.046(3) -0.019(3) 0.007(3) -0.008(3)
C27 0.061(4) 0.054(4) 0.067(4) -0.003(3) -0.005(3) -0.016(3)
C21 0.052(3) 0.050(3) 0.040(3) -0.019(3) -0.007(2) 0.000(3)
C26 0.065(4) 0.044(3) 0.056(4) -0.016(3) -0.001(3) -0.011(3)
C6 0.056(3) 0.037(3) 0.044(3) -0.016(2) 0.003(3) -0.003(2)
C33 0.053(4) 0.043(3) 0.055(4) -0.010(3) 0.008(3) -0.002(3)
C20 0.074(4) 0.042(4) 0.062(4) -0.009(3) -0.018(3) 0.003(3)
C29 0.046(3) 0.066(4) 0.062(4) -0.005(3) 0.005(3) -0.015(3)
C30 0.045(3) 0.061(4) 0.047(3) -0.002(3) -0.002(3) -0.008(3)
C12 0.042(3) 0.040(3) 0.053(3) -0.008(3) -0.009(3) -0.008(2)
C34 0.060(4) 0.046(4) 0.065(4) -0.011(3) 0.004(3) -0.007(3)
C25 0.067(4) 0.059(4) 0.052(4) -0.019(3) 0.012(3) -0.012(3)
B1 0.036(3) 0.048(4) 0.051(4) -0.011(3) 0.011(3) -0.003(3)
C4 0.076(5) 0.063(4) 0.057(4) -0.029(3) -0.005(3) -0.009(3)
C2 0.063(4) 0.090(6) 0.040(3) 0.002(3) -0.012(3) -0.021(4)
C32 0.087(5) 0.047(4) 0.092(6) 0.002(4) -0.003(4) 0.012(4)
C17 0.060(4) 0.059(4) 0.056(4) 0.007(3) -0.004(3) -0.022(3)
C16 0.047(4) 0.066(4) 0.078(5) -0.011(4) 0.013(3) -0.007(3)
C22 0.053(4) 0.065(4) 0.068(4) -0.022(3) -0.002(3) 0.000(3)
C18 0.077(5) 0.046(4) 0.070(4) 0.001(3) -0.016(4) -0.016(3)
C31 0.054(4) 0.110(6) 0.045(4) -0.017(4) 0.010(3) -0.019(4)
C7 0.044(3) 0.037(3) 0.046(3) -0.003(2) 0.009(2) -0.009(2)
C36 0.087(5) 0.068(5) 0.056(4) -0.031(3) 0.001(4) -0.013(4)
C28 0.082(5) 0.102(6) 0.098(6) -0.027(5) 0.000(4) -0.052(5)
C19 0.134(8) 0.055(5) 0.128(8) 0.002(5) -0.006(6) -0.025(5)
C3 0.080(5) 0.099(6) 0.054(4) -0.032(4) -0.003(4) -0.024(4)

loop_
_atom_type_symbol
_atom_type_description
_atom_type_scat_dispersion_real
_atom_type_scat_dispersion_imag
_atom_type_scat_source
C C 0.0033 0.0016 'International Tables Vol C Tables 4.2.6.8 and 6.1.1.4'
H H 0.0000 0.0000 'International Tables Vol C Tables 4.2.6.8 and 6.1.1.4'
B B 0.0013 0.0007 'International Tables Vol C Tables 4.2.6.8 and 6.1.1.4'
N N 0.0061 0.0033 'International Tables Vol C Tables 4.2.6.8 and 6.1.1.4'
O O 0.0106 0.0060 'International Tables Vol C Tables 4.2.6.8 and 6.1.1.4'
Pt Pt -1.7033 8.3905 'International Tables Vol C Tables 4.2.6.8 and 6.1.1.4'

loop_
_geom_angle_atom_site_label_1
_geom_angle_atom_site_label_2
_geom_angle_atom_site_label_3
_geom_angle
N1 Pt1 C7 81.1(2)
N1 Pt1 O2 176.74(16)
C7 Pt1 O2 97.43(19)
N1 Pt1 O1 91.34(17)
C7 Pt1 O1 171.89(18)
O2 Pt1 O1 90.27(15)
C35 O2 Pt1 125.8(4)
C1 N1 C5 119.8(5)
C1 N1 Pt1 124.8(4)
C5 N1 Pt1 115.5(3)
C33 O1 Pt1 124.2(4)
C15 C14 C21 116.6(5)
C15 C14 B1 122.0(5)
C21 C14 B1 121.2(5)
C12 C13 C8 121.5(5)
N1 C5 C4 120.0(6)
N1 C5 C6 113.6(5)
C4 C5 C6 126.4(6)
C10 C9 C8 121.8(5)
C26 C24 C23 120.7(5)
C26 C24 C25 118.0(5)
C23 C24 C25 121.3(5)
C17 C15 C14 120.9(5)
C17 C15 C16 117.2(5)
C14 C15 C16 121.8(5)
C24 C23 C30 117.5(5)
C24 C23 B1 119.9(5)
C30 C23 B1 122.5(5)
C13 C8 C9 116.4(5)
C13 C8 C7 121.9(5)
C9 C8 C7 121.7(5)
N1 C1 C2 121.8(6)
C12 C11 C10 116.5(5)
C12 C11 B1 119.4(5)
C10 C11 B1 124.0(5)
C9 C10 C11 121.7(5)
O2 C35 C34 127.1(6)
O2 C35 C36 113.8(5)
C34 C35 C36 119.1(6)
C29 C27 C26 118.3(6)
C29 C27 C28 120.7(6)
C26 C27 C28 121.0(6)
C20 C21 C14 119.4(6)
C20 C21 C22 118.2(5)
C14 C21 C22 122.4(5)
C27 C26 C24 120.8(6)
C7 C6 C5 116.8(5)
O1 C33 C34 125.8(6)
O1 C33 C32 113.4(6)
C34 C33 C32 120.8(6)
C18 C20 C21 123.1(6)
C27 C29 C30 122.4(6)
C29 C30 C23 120.2(6)
C29 C30 C31 118.0(5)
C23 C30 C31 121.8(5)
C13 C12 C11 122.0(5)
C35 C34 C33 126.5(6)
C23 B1 C11 117.8(5)
C23 B1 C14 122.8(5)
C11 B1 C14 119.2(5)
C5 C4 C3 120.5(6)
C3 C2 C1 117.9(6)
C18 C17 C15 122.3(6)
C20 C18 C17 117.6(6)
C20 C18 C19 121.4(7)
C17 C18 C19 121.0(7)
C6 C7 C8 120.6(5)
C6 C7 Pt1 113.0(4)
C8 C7 Pt1 126.3(4)
C2 C3 C4 120.1(6)

loop_
_geom_bond_atom_site_label_1
_geom_bond_atom_site_label_2
_geom_bond_distance
Pt1 N1 1.987(4)
Pt1 C7 1.998(5)
Pt1 O2 2.009(4)
Pt1 O1 2.075(4)
O2 C35 1.269(6)
N1 C1 1.348(7)
N1 C5 1.355(7)
O1 C33 1.286(7)
C14 C15 1.414(7)
C14 C21 1.432(7)
C14 B1 1.581(8)
C13 C12 1.378(7)
C13 C8 1.394(7)
C5 C4 1.368(8)
C5 C6 1.433(8)
C9 C10 1.371(7)
C9 C8 1.404(7)
C24 C26 1.402(8)
C24 C23 1.406(7)
C24 C25 1.512(8)
C15 C17 1.383(8)
C15 C16 1.502(8)
C23 C30 1.413(7)
C23 B1 1.562(8)
C8 C7 1.475(7)
C1 C2 1.388(8)
C11 C12 1.391(7)
C11 C10 1.398(7)
C11 B1 1.568(8)
C35 C34 1.378(8)
C35 C36 1.520(8)
C27 C29 1.368(9)
C27 C26 1.397(8)
C27 C28 1.510(9)
C21 C20 1.396(8)
C21 C22 1.502(8)
C6 C7 1.363(7)
C33 C34 1.384(9)
C33 C32 1.502(8)
C20 C18 1.366(9)
C29 C30 1.390(8)
C30 C31 1.508(8)
C4 C3 1.372(10)
C2 C3 1.369(10)
C17 C18 1.380(9)
C18 C19 1.523(9)
